data_4308658
loop_
_publ_author_name
'Matthias Weil'
'Ekkehart Tillmanns'
'Dmitry Yu. Pushcharovsky'

_publ_contact_author_address
;  
Institute for Chemical Technologies and Analytics
Division of Structural Chemistry
Vienna University of Technology
Getreidemarkt 9/164-SC
A-1060 Vienna
Austria       
;
_publ_contact_author_email mweil@mail.zserv.tuwien.ac.at
_publ_contact_author_fax '+43 1 58801 17199'
_publ_contact_author_name
;       
Matthias Weil       
;
_publ_contact_author_phone '+43 1 58801 17122'
_publ_section_title
;
Hydrothermal Single-Crystal Growth in the Systems Ag/Hg/X/O (X = VV,
AsV): Crystal Structures of (Ag3Hg)VO4, (Ag2Hg2)3(VO4)4, and
(Ag2Hg2)2(HgO2)(AsO4)2 with the Unusual Tetrahedral Cluster Cations
(Ag3Hg)3+ and (Ag2Hg2)4+ and Crystal Structure of AgHgVO4
;
_journal_name_full 'Inorganic Chemistry'
_journal_page_first 1443
_journal_page_last 1451
_journal_paper_doi 10.1021/ic0484912
_journal_volume 44
_journal_year 2005
_chemical_formula_structural '(Ag2 Hg2)3 (V O4)4'
_chemical_formula_sum 'Ag6 Hg6 O16 V4'
_chemical_formula_weight 2310.52
_chemical_name_common 'Silver mercury vanadate'
_chemical_name_systematic
; 
 ? 
;
_space_group_IT_number 122
_symmetry_cell_setting tetragonal
_symmetry_space_group_name_Hall 'I -4 2bw'
_symmetry_space_group_name_H-M 'I -4 2 d'
_atom_sites_solution_hydrogens none
_atom_sites_solution_primary direct
_atom_sites_solution_secondary difmap
_audit_creation_method SHELXL-97
_cell_angle_alpha 90.00
_cell_angle_beta 90.00
_cell_angle_gamma 90.00
_cell_formula_units_Z 4
_cell_length_a 12.6295(13)
_cell_length_b 12.6295(13)
_cell_length_c 12.566(3)
_cell_measurement_reflns_used 3378
_cell_measurement_temperature 293(2)
_cell_measurement_theta_max 26.421
_cell_measurement_theta_min 3.955
_cell_volume 2004.3(6)
_computing_cell_refinement SAINT
_computing_data_collection SMART
_computing_data_reduction SAINT
_computing_publication_material 'SHELXL-97 (Sheldrick, 1997)'
_computing_structure_refinement 'SHELXL-97 (Sheldrick, 1997)'
_computing_structure_solution 'SHELXS-97 (Sheldrick, 1990)'
_diffrn_ambient_temperature 293(2)
_diffrn_measured_fraction_theta_full 0.995
_diffrn_measured_fraction_theta_max 0.995
_diffrn_measurement_device_type 'SMART (SIEMENS)'
_diffrn_measurement_method \w
_diffrn_radiation_monochromator graphite
_diffrn_radiation_source 'fine-focus sealed tube'
_diffrn_radiation_type MoK\a
_diffrn_radiation_wavelength 0.71073
_diffrn_reflns_av_R_equivalents 0.0995
_diffrn_reflns_av_sigmaI/netI 0.0555
_diffrn_reflns_limit_h_max 17
_diffrn_reflns_limit_h_min -18
_diffrn_reflns_limit_k_max 17
_diffrn_reflns_limit_k_min -17
_diffrn_reflns_limit_l_max 17
_diffrn_reflns_limit_l_min -17
_diffrn_reflns_number 14721
_diffrn_reflns_theta_full 30.53
_diffrn_reflns_theta_max 30.53
_diffrn_reflns_theta_min 2.29
_diffrn_standards_decay_% 0
_exptl_absorpt_coefficient_mu 53.301
_exptl_absorpt_correction_T_max 0.1226
_exptl_absorpt_correction_T_min 0.0904
_exptl_absorpt_correction_type numerical
_exptl_absorpt_process_details
;
Habitus (Herrendorf, 1993-1997)
;
_exptl_crystal_colour amber
_exptl_crystal_density_diffrn 7.657
_exptl_crystal_density_method 'not measured'
_exptl_crystal_description spheroid
_exptl_crystal_F_000 3928
_exptl_crystal_size_max 0.06
_exptl_crystal_size_mid 0.05
_exptl_crystal_size_min 0.05
_refine_diff_density_max 3.013
_refine_diff_density_min -2.033
_refine_diff_density_rms 0.534
_refine_ls_abs_structure_details 'Flack H D (1983), Acta Cryst. A39, 876-881'
_refine_ls_abs_structure_Flack 0.10(3)
_refine_ls_extinction_coef 0.00057(6)
_refine_ls_extinction_expression Fc^*^=kFc[1+0.001xFc^2^\l^3^/sin(2\q)]^-1/4^
_refine_ls_extinction_method SHELXL
_refine_ls_goodness_of_fit_ref 1.062
_refine_ls_matrix_type full
_refine_ls_number_parameters 55
_refine_ls_number_reflns 1524
_refine_ls_number_restraints 0
_refine_ls_restrained_S_all 1.062
_refine_ls_R_factor_all 0.0679
_refine_ls_R_factor_gt 0.0508
_refine_ls_shift/su_max 0.000
_refine_ls_shift/su_mean 0.000
_refine_ls_structure_factor_coef Fsqd
_refine_ls_weighting_details 'w=1/[\s^2^(Fo^2^)+(0.0572P)^2^+138.8349P] where P=(Fo^2^+2Fc^2^)/3'
_refine_ls_weighting_scheme calc
_refine_ls_wR_factor_gt 0.1229
_refine_ls_wR_factor_ref 0.1271
_reflns_number_gt 1199
_reflns_number_total 1524
_reflns_threshold_expression I>2\s(I)
_cod_data_source_file ic0484912si20041027_114324_3.cif
_cod_data_source_block AgHgVO
_cod_original_cell_volume 2004.3(5)
_cod_database_code 4308658

loop_
_symmetry_equiv_pos_as_xyz
'x, y, z'
'-x, -y, z'
'y, -x, -z'
'-y, x, -z'
'-x+1/2, y, -z+3/4'
'x+1/2, -y, -z+3/4'
'-y+1/2, -x, z+3/4'
'y+1/2, x, z+3/4'
'x+1/2, y+1/2, z+1/2'
'-x+1/2, -y+1/2, z+1/2'
'y+1/2, -x+1/2, -z+1/2'
'-y+1/2, x+1/2, -z+1/2'
'-x+1, y+1/2, -z+5/4'
'x+1, -y+1/2, -z+5/4'
'-y+1, -x+1/2, z+5/4'
'y+1, x+1/2, z+5/4'

loop_
_atom_site_label
_atom_site_type_symbol
_atom_site_fract_x
_atom_site_fract_y
_atom_site_fract_z
_atom_site_U_iso_or_equiv
_atom_site_adp_type
_atom_site_occupancy
_atom_site_symmetry_multiplicity
_atom_site_calc_flag
_atom_site_refinement_flags
_atom_site_disorder_assembly
_atom_site_disorder_group
Hg1 Hg 0.44699(9) 0.18945(8) 0.21277(8) 0.0298(3) Uani 0.75 1 d P . .
Hg2 Hg 0.29531(12) 0.33963(10) 0.18636(10) 0.0269(3) Uani 0.25 1 d P . .
Hg3 Hg 0.05900(10) 0.41049(8) 0.32604(10) 0.0291(3) Uani 0.50 1 d P . .
Ag1 Ag 0.44699(9) 0.18945(8) 0.21277(8) 0.0298(3) Uani 0.25 1 d P . .
Ag2 Ag 0.29531(12) 0.33963(10) 0.18636(10) 0.0269(3) Uani 0.75 1 d P . .
Ag3 Ag 0.05900(10) 0.41049(8) 0.32604(10) 0.0291(3) Uani 0.50 1 d P . .
V1 V 0.3967(2) 0.1451(3) 0.4781(3) 0.0159(6) Uani 1 1 d . . .
O1 O 0.3453(11) 0.2671(12) 0.4629(11) 0.023(3) Uiso 1 1 d . . .
O2 O 0.3168(11) 0.0682(11) 0.5539(12) 0.025(3) Uiso 1 1 d . . .
O3 O 0.5205(13) 0.1556(12) 0.5306(13) 0.028(3) Uiso 1 1 d . . .
O4 O 0.4142(12) 0.0916(12) 0.3517(12) 0.027(3) Uiso 1 1 d . . .

loop_
_atom_site_aniso_label
_atom_site_aniso_U_11
_atom_site_aniso_U_22
_atom_site_aniso_U_33
_atom_site_aniso_U_23
_atom_site_aniso_U_13
_atom_site_aniso_U_12
Hg1 0.0350(5) 0.0304(5) 0.0239(4) 0.0059(4) 0.0028(4) -0.0006(4)
Hg2 0.0391(7) 0.0164(6) 0.0252(6) -0.0043(5) -0.0023(6) -0.0054(5)
Hg3 0.0270(6) 0.0208(5) 0.0394(7) -0.0033(4) 0.0008(5) 0.0048(4)
Ag1 0.0350(5) 0.0304(5) 0.0239(4) 0.0059(4) 0.0028(4) -0.0006(4)
Ag2 0.0391(7) 0.0164(6) 0.0252(6) -0.0043(5) -0.0023(6) -0.0054(5)
Ag3 0.0270(6) 0.0208(5) 0.0394(7) -0.0033(4) 0.0008(5) 0.0048(4)
V1 0.0156(15) 0.0154(15) 0.0167(15) 0.0029(11) 0.0030(11) -0.0023(11)

loop_
_atom_type_symbol
_atom_type_description
_atom_type_scat_dispersion_real
_atom_type_scat_dispersion_imag
_atom_type_scat_source
O O 0.0106 0.0060 'International Tables Vol C Tables 4.2.6.8 and 6.1.1.4'
V V 0.3005 0.5294 'International Tables Vol C Tables 4.2.6.8 and 6.1.1.4'
Ag Ag -0.8971 1.1015 'International Tables Vol C Tables 4.2.6.8 and 6.1.1.4'
Hg Hg -2.3894 9.2266 'International Tables Vol C Tables 4.2.6.8 and 6.1.1.4'

loop_
_geom_angle_atom_site_label_1
_geom_angle_atom_site_label_2
_geom_angle_atom_site_label_3
_geom_angle
_geom_angle_site_symmetry_1
_geom_angle_site_symmetry_3
_geom_angle_publ_flag
O4 Hg1 O4 96.1(7) . 11 ?
O4 Hg1 O2 96.6(5) . 8_554 ?
O4 Hg1 O2 92.3(5) 11 8_554 ?
O4 Hg1 Ag1 169.0(4) . 14_454 ?
O4 Hg1 Ag1 91.9(4) 11 14_454 ?
O2 Hg1 Ag1 90.6(3) 8_554 14_454 ?
O4 Hg1 Hg1 169.0(4) . 14_454 ?
O4 Hg1 Hg1 91.9(4) 11 14_454 ?
O2 Hg1 Hg1 90.6(3) 8_554 14_454 ?
Ag1 Hg1 Hg1 0.00(6) 14_454 14_454 ?
O4 Hg1 Ag2 110.1(4) . 14_454 ?
O4 Hg1 Ag2 103.4(4) 11 14_454 ?
O2 Hg1 Ag2 147.0(3) 8_554 14_454 ?
Ag1 Hg1 Ag2 60.53(4) 14_454 14_454 ?
Hg1 Hg1 Ag2 60.53(4) 14_454 14_454 ?
O4 Hg1 Hg2 110.1(4) . 14_454 ?
O4 Hg1 Hg2 103.4(4) 11 14_454 ?
O2 Hg1 Hg2 147.0(3) 8_554 14_454 ?
Ag1 Hg1 Hg2 60.53(4) 14_454 14_454 ?
Hg1 Hg1 Hg2 60.53(4) 14_454 14_454 ?
Ag2 Hg1 Hg2 0.00(8) 14_454 14_454 ?
O4 Hg1 Hg2 111.1(4) . . ?
O4 Hg1 Hg2 151.7(4) 11 . ?
O2 Hg1 Hg2 92.2(3) 8_554 . ?
Ag1 Hg1 Hg2 60.11(4) 14_454 . ?
Hg1 Hg1 Hg2 60.11(4) 14_454 . ?
Ag2 Hg1 Hg2 60.70(6) 14_454 . ?
Hg2 Hg1 Hg2 60.70(6) 14_454 . ?
O3 Hg2 O1 103.5(6) 7_564 5 ?
O3 Hg2 O2 98.3(5) 7_564 10_554 ?
O1 Hg2 O2 96.5(5) 5 10_554 ?
O3 Hg2 Hg1 106.3(4) 7_564 14_454 ?
O1 Hg2 Hg1 148.2(4) 5 14_454 ?
O2 Hg2 Hg1 90.2(3) 10_554 14_454 ?
O3 Hg2 Ag1 106.3(4) 7_564 14_454 ?
O1 Hg2 Ag1 148.2(4) 5 14_454 ?
O2 Hg2 Ag1 90.2(3) 10_554 14_454 ?
Hg1 Hg2 Ag1 0.00(5) 14_454 14_454 ?
O3 Hg2 Hg1 107.1(4) 7_564 . ?
O1 Hg2 Hg1 101.2(4) 5 . ?
O2 Hg2 Hg1 144.5(3) 10_554 . ?
Hg1 Hg2 Hg1 59.36(5) 14_454 . ?
Ag1 Hg2 Hg1 59.36(5) 14_454 . ?
O3 Hg2 Ag2 163.7(4) 7_564 14_454 ?
O1 Hg2 Ag2 88.9(4) 5 14_454 ?
O2 Hg2 Ag2 90.6(3) 10_554 14_454 ?
Hg1 Hg2 Ag2 59.85(4) 14_454 14_454 ?
Ag1 Hg2 Ag2 59.85(4) 14_454 14_454 ?
Hg1 Hg2 Ag2 59.45(4) . 14_454 ?
O3 Hg2 Hg2 163.7(4) 7_564 14_454 ?
O1 Hg2 Hg2 88.9(4) 5 14_454 ?
O2 Hg2 Hg2 90.6(3) 10_554 14_454 ?
Hg1 Hg2 Hg2 59.85(4) 14_454 14_454 ?
Ag1 Hg2 Hg2 59.85(4) 14_454 14_454 ?
Hg1 Hg2 Hg2 59.45(4) . 14_454 ?
Ag2 Hg2 Hg2 0.00(5) 14_454 14_454 ?
O1 Hg3 O3 100.9(6) 5 3_566 ?
O1 Hg3 O2 95.5(5) 5 4_556 ?
O3 Hg3 O2 92.7(5) 3_566 4_556 ?
O1 Hg3 Hg3 109.7(4) 5 11_455 ?
O3 Hg3 Hg3 148.3(4) 3_566 11_455 ?
O2 Hg3 Hg3 92.8(3) 4_556 11_455 ?
O1 Hg3 Ag3 109.7(4) 5 11_455 ?
O3 Hg3 Ag3 148.3(4) 3_566 11_455 ?
O2 Hg3 Ag3 92.8(3) 4_556 11_455 ?
Hg3 Hg3 Ag3 0.00(3) 11_455 11_455 ?
O1 Hg3 Hg3 109.3(4) 5 12 ?
O3 Hg3 Hg3 102.2(4) 3_566 12 ?
O2 Hg3 Hg3 147.7(3) 4_556 12 ?
Hg3 Hg3 Hg3 60.07(5) 11_455 12 ?
Ag3 Hg3 Hg3 60.07(5) 11_455 12 ?
O1 Hg3 Ag3 109.3(4) 5 12 ?
O3 Hg3 Ag3 102.2(4) 3_566 12 ?
O2 Hg3 Ag3 147.7(3) 4_556 12 ?
Hg3 Hg3 Ag3 60.07(5) 11_455 12 ?
Ag3 Hg3 Ag3 60.07(5) 11_455 12 ?
Hg3 Hg3 Ag3 0.00(5) 12 12 ?
O1 Hg3 Ag3 167.3(4) 5 2_565 ?
O3 Hg3 Ag3 88.6(4) 3_566 2_565 ?
O2 Hg3 Ag3 92.4(3) 4_556 2_565 ?
Hg3 Hg3 Ag3 59.97(3) 11_455 2_565 ?
Ag3 Hg3 Ag3 59.97(3) 11_455 2_565 ?
Hg3 Hg3 Ag3 59.97(3) 12 2_565 ?
Ag3 Hg3 Ag3 59.97(3) 12 2_565 ?
O1 Hg3 Hg3 167.3(4) 5 2_565 ?
O3 Hg3 Hg3 88.6(4) 3_566 2_565 ?
O2 Hg3 Hg3 92.4(3) 4_556 2_565 ?
Hg3 Hg3 Hg3 59.97(3) 11_455 2_565 ?
Ag3 Hg3 Hg3 59.97(3) 11_455 2_565 ?
Hg3 Hg3 Hg3 59.97(3) 12 2_565 ?
Ag3 Hg3 Hg3 59.97(3) 12 2_565 ?
Ag3 Hg3 Hg3 0.00(7) 2_565 2_565 ?
O1 V1 O2 111.0(7) . . ?
O1 V1 O3 109.1(7) . . ?
O2 V1 O3 112.0(7) . . ?
O1 V1 O4 107.5(7) . . ?
O2 V1 O4 111.5(7) . . ?
O3 V1 O4 105.5(7) . . ?
V1 O1 Ag3 124.0(7) . 5 ?
V1 O1 Hg3 124.0(7) . 5 ?
Ag3 O1 Hg3 0.00(7) 5 5 ?
V1 O1 Hg2 125.7(7) . 5 ?
Ag3 O1 Hg2 102.1(6) 5 5 ?
Hg3 O1 Hg2 102.1(6) 5 5 ?
V1 O1 Ag2 125.7(7) . 5 ?
Ag3 O1 Ag2 102.1(6) 5 5 ?
Hg3 O1 Ag2 102.1(6) 5 5 ?
Hg2 O1 Ag2 0.00(5) 5 5 ?
V1 O2 Ag2 116.7(7) . 10 ?
V1 O2 Hg2 116.7(7) . 10 ?
Ag2 O2 Hg2 0.00(7) 10 10 ?
V1 O2 Hg1 118.5(7) . 16_444 ?
Ag2 O2 Hg1 103.2(5) 10 16_444 ?
Hg2 O2 Hg1 103.2(5) 10 16_444 ?
V1 O2 Ag1 118.5(7) . 16_444 ?
Ag2 O2 Ag1 103.2(5) 10 16_444 ?
Hg2 O2 Ag1 103.2(5) 10 16_444 ?
Hg1 O2 Ag1 0.00(5) 16_444 16_444 ?
V1 O2 Ag3 115.2(7) . 3_556 ?
Ag2 O2 Ag3 99.6(5) 10 3_556 ?
Hg2 O2 Ag3 99.6(5) 10 3_556 ?
Hg1 O2 Ag3 100.8(5) 16_444 3_556 ?
Ag1 O2 Ag3 100.8(5) 16_444 3_556 ?
V1 O2 Hg3 115.2(7) . 3_556 ?
Ag2 O2 Hg3 99.6(5) 10 3_556 ?
Hg2 O2 Hg3 99.6(5) 10 3_556 ?
Hg1 O2 Hg3 100.8(5) 16_444 3_556 ?
Ag1 O2 Hg3 100.8(5) 16_444 3_556 ?
Ag3 O2 Hg3 0.00(6) 3_556 3_556 ?
V1 O3 Ag2 123.2(8) . 15_554 ?
V1 O3 Hg2 123.2(8) . 15_554 ?
Ag2 O3 Hg2 0.00(5) 15_554 15_554 ?
V1 O3 Ag3 126.8(8) . 4_656 ?
Ag2 O3 Ag3 105.1(6) 15_554 4_656 ?
Hg2 O3 Ag3 105.1(6) 15_554 4_656 ?
V1 O3 Hg3 126.8(8) . 4_656 ?
Ag2 O3 Hg3 105.1(6) 15_554 4_656 ?
Hg2 O3 Hg3 105.1(6) 15_554 4_656 ?
Ag3 O3 Hg3 0.00(6) 4_656 4_656 ?
V1 O4 Hg1 122.3(8) . . ?
V1 O4 Ag1 122.5(8) . 12_545 ?
Hg1 O4 Ag1 105.4(6) . 12_545 ?
V1 O4 Hg1 122.5(8) . 12_545 ?
Hg1 O4 Hg1 105.4(6) . 12_545 ?
Ag1 O4 Hg1 0.00(5) 12_545 12_545 ?

loop_
_geom_bond_atom_site_label_1
_geom_bond_atom_site_label_2
_geom_bond_distance
_geom_bond_site_symmetry_2
_geom_bond_publ_flag
Hg1 O4 2.179(15) . ?
Hg1 O4 2.388(15) 11 ?
Hg1 O2 2.498(15) 8_554 ?
Hg1 Ag1 2.6843(19) 14_454 ?
Hg1 Hg1 2.6843(19) 14_454 ?
Hg1 Ag2 2.7048(18) 14_454 ?
Hg1 Hg2 2.7048(18) 14_454 ?
Hg1 Hg2 2.7160(17) . ?
Hg2 O3 2.215(16) 7_564 ?
Hg2 O1 2.366(14) 5 ?
Hg2 O2 2.476(14) 10_554 ?
Hg2 Hg1 2.7048(18) 14_454 ?
Hg2 Ag1 2.7048(18) 14_454 ?
Hg2 Ag2 2.739(2) 14_454 ?
Hg2 Hg2 2.739(2) 14_454 ?
Hg3 O1 2.231(14) 5 ?
Hg3 O3 2.344(16) 3_566 ?
Hg3 O2 2.501(14) 4_556 ?
Hg3 Hg3 2.705(2) 11_455 ?
Hg3 Ag3 2.705(2) 11_455 ?
Hg3 Hg3 2.705(2) 12 ?
Hg3 Ag3 2.705(2) 12 ?
Hg3 Ag3 2.708(2) 2_565 ?
Hg3 Hg3 2.708(2) 2_565 ?
V1 O1 1.683(15) . ?
V1 O2 1.694(15) . ?
V1 O3 1.702(16) . ?
V1 O4 1.739(16) . ?
O1 Ag3 2.231(14) 5 ?
O1 Hg3 2.231(14) 5 ?
O1 Hg2 2.366(14) 5 ?
O1 Ag2 2.366(14) 5 ?
O2 Ag2 2.476(14) 10 ?
O2 Hg2 2.476(14) 10 ?
O2 Hg1 2.498(15) 16_444 ?
O2 Ag1 2.498(15) 16_444 ?
O2 Ag3 2.501(14) 3_556 ?
O2 Hg3 2.501(14) 3_556 ?
O3 Ag2 2.215(16) 15_554 ?
O3 Hg2 2.215(16) 15_554 ?
O3 Ag3 2.344(16) 4_656 ?
O3 Hg3 2.344(16) 4_656 ?
O4 Ag1 2.388(15) 12_545 ?
O4 Hg1 2.388(15) 12_545 ?
